data_4329416
loop_
_publ_author_name
'Marine Perrier'
'J\^er\^ome Long'
'Filipe A. Almeida Paz'
'Yannick Guari'
'Joulia Larionova'

_publ_contact_author_address
; Institut Charles Gerhardt Montpellier
  UMR 5253
  Chimie Moleculaire et Organisation du Solide
  Universite Montpellier II
  Place E. Bataillon
  34095 Montpellier cedex 5
  France
;
_publ_contact_author_email joulia@univ-montp2.fr
_publ_contact_author_name 'Professor Joulia Larionova'
_publ_section_title
;
 Peculiar Field-Dependent Magnetic Behavior of Cyano-Bridged Coordination
 Polymer Er(H2O)4[W(CN)8]
;
_journal_name_full 'Inorganic Chemistry'
_journal_page_first 6425
_journal_page_last 6427
_journal_paper_doi 10.1021/ic2024988
_journal_volume 51
_journal_year 2012
_chemical_formula_moiety 'C8 H8 Er N8 O4 W'
_chemical_formula_sum 'C8 H8 Er N8 O4 W'
_chemical_formula_weight 631.33
_chemical_name_systematic
; 
 ? 
;
_space_group_IT_number 129
_symmetry_cell_setting tetragonal
_symmetry_space_group_name_Hall '-P 4a 2a'
_symmetry_space_group_name_H-M 'P 4/n m m :2'
_atom_sites_solution_hydrogens geom
_atom_sites_solution_primary direct
_atom_sites_solution_secondary difmap
_audit_creation_date '27 October 2011'
_audit_creation_method 'SHELXL-97, manual editing plus enCIFer'
_cell_angle_alpha 90.00
_cell_angle_beta 90.00
_cell_angle_gamma 90.00
_cell_formula_units_Z 2
_cell_length_a 10.45950(10)
_cell_length_b 10.45950(10)
_cell_length_c 7.77690(10)
_cell_measurement_reflns_used 42638
_cell_measurement_temperature 173(2)
_cell_measurement_theta_max 37.4635
_cell_measurement_theta_min 4.3482
_cell_volume 850.802(16)
_computing_cell_refinement
;
CrysAlisPro, Oxford Diffraction Ltd.,
Version 1.171.34.40 (release 27-08-2010 CrysAlis171 .NET)
(compiled Aug 27 2010,11:50:40)
;
_computing_data_collection
;
CrysAlisPro, Oxford Diffraction Ltd.,
Version 1.171.34.40 (release 27-08-2010 CrysAlis171 .NET)
(compiled Aug 27 2010,11:50:40)
;
_computing_data_reduction
;
CrysAlisPro, Oxford Diffraction Ltd.,
Version 1.171.34.40 (release 27-08-2010 CrysAlis171 .NET)
(compiled Aug 27 2010,11:50:40)
;
_computing_molecular_graphics 'DIAMOND (Brandenburg, 2009)'
_computing_publication_material 'SHELXTL (Sheldrick, 2008)'
_computing_structure_refinement 'SHELXTL (Sheldrick, 2008)'
_computing_structure_solution 'SHELXTL (Sheldrick, 2008)'
_diffrn_ambient_temperature 173.0
_diffrn_detector_area_resol_mean 8.4205
_diffrn_measured_fraction_theta_full 0.991
_diffrn_measured_fraction_theta_max 0.991
_diffrn_measurement_device_type 'Xcalibur, Sapphire2, large Be window'
_diffrn_measurement_method '\w scans'
_diffrn_radiation_monochromator graphite
_diffrn_radiation_source 'Enhance (Mo) X-ray Source'
_diffrn_radiation_type 'Mo K\a'
_diffrn_radiation_wavelength 0.7107
_diffrn_reflns_av_R_equivalents 0.0510
_diffrn_reflns_av_sigmaI/netI 0.0104
_diffrn_reflns_limit_h_max 17
_diffrn_reflns_limit_h_min -17
_diffrn_reflns_limit_k_max 17
_diffrn_reflns_limit_k_min -17
_diffrn_reflns_limit_l_max 13
_diffrn_reflns_limit_l_min -13
_diffrn_reflns_number 65251
_diffrn_reflns_theta_full 37.55
_diffrn_reflns_theta_max 37.55
_diffrn_reflns_theta_min 4.70
_diffrn_standards_number 0
_exptl_absorpt_coefficient_mu 11.679
_exptl_absorpt_correction_T_max 0.4551
_exptl_absorpt_correction_T_min 0.2414
_exptl_absorpt_correction_type multi-scan
_exptl_absorpt_process_details
;
CrysAlisPro, Oxford Diffraction Ltd.,
Version 1.171.34.40 (release 27-08-2010 CrysAlis171 .NET)
(compiled Aug 27 2010,11:50:40)
empirical absorption correction using spherical harmonics,
implemented in SCALE3 ABSPACK scaling algorithm.
;
_exptl_crystal_colour Yellow
_exptl_crystal_density_diffrn 2.464
_exptl_crystal_description Block
_exptl_crystal_F_000 572
_exptl_crystal_size_max 0.17
_exptl_crystal_size_mid 0.15
_exptl_crystal_size_min 0.08
_refine_diff_density_max 1.965
_refine_diff_density_min -2.679
_refine_diff_density_rms 0.235
_refine_ls_extinction_method none
_refine_ls_goodness_of_fit_ref 1.145
_refine_ls_hydrogen_treatment mixed
_refine_ls_matrix_type full
_refine_ls_number_parameters 40
_refine_ls_number_reflns 1283
_refine_ls_number_restraints 1
_refine_ls_restrained_S_all 1.145
_refine_ls_R_factor_all 0.0209
_refine_ls_R_factor_gt 0.0202
_refine_ls_shift/su_max 0.000
_refine_ls_shift/su_mean 0.000
_refine_ls_structure_factor_coef Fsqd
_refine_ls_weighting_details 'calc w=1/[\s^2^(Fo^2^)+(0.0272P)^2^+2.5574P] where P=(Fo^2^+2Fc^2^)/3'
_refine_ls_weighting_scheme calc
_refine_ls_wR_factor_gt 0.0530
_refine_ls_wR_factor_ref 0.0533
_reflns_number_gt 1258
_reflns_number_total 1283
_reflns_threshold_expression I>2\s(I)
_cod_data_source_file ic2024988_si_002.cif
_cod_data_source_block 1
_cod_original_cell_volume 850.80(2)
_cod_original_sg_symbol_H-M 'P 4/n m m'
_cod_database_code 4329416

loop_
_symmetry_equiv_pos_as_xyz
'x, y, z'
'-x+1/2, -y+1/2, z'
'-y+1/2, x, z'
'y, -x+1/2, z'
'-x, y+1/2, -z'
'x+1/2, -y, -z'
'y+1/2, x+1/2, -z'
'-y, -x, -z'
'-x, -y, -z'
'x-1/2, y-1/2, -z'
'y-1/2, -x, -z'
'-y, x-1/2, -z'
'x, -y-1/2, z'
'-x-1/2, y, z'
'-y-1/2, -x-1/2, z'
'y, x, z'

loop_
_atom_site_label
_atom_site_type_symbol
_atom_site_fract_x
_atom_site_fract_y
_atom_site_fract_z
_atom_site_U_iso_or_equiv
_atom_site_adp_type
_atom_site_occupancy
_atom_site_symmetry_multiplicity
_atom_site_calc_flag
_atom_site_refinement_flags
Er1 Er 0.2500 0.2500 0.78892(3) 0.00658(5) Uani 1 8 d S
O1W O 0.1158(2) 0.3842(2) 0.9515(4) 0.0257(6) Uani 1 2 d SD
H1X H 0.150(4) 0.457(3) 1.004(5) 0.039 Uiso 1 1 d D
W1 W 0.2500 0.7500 0.5000 0.00614(5) Uani 1 8 d S
N1 N 0.2500 0.4485(3) 0.6309(4) 0.0205(5) Uani 1 2 d S
C1 C 0.2500 0.5531(3) 0.5821(4) 0.0159(5) Uani 1 2 d S
N2 N 0.2500 0.9341(4) 0.1538(4) 0.0365(9) Uani 1 2 d S
C2 C 0.2500 0.8712(3) 0.2741(4) 0.0180(5) Uani 1 2 d S

loop_
_atom_site_aniso_label
_atom_site_aniso_U_11
_atom_site_aniso_U_22
_atom_site_aniso_U_33
_atom_site_aniso_U_23
_atom_site_aniso_U_13
_atom_site_aniso_U_12
Er1 0.00605(6) 0.00605(6) 0.00765(9) 0.000 0.000 0.000
O1W 0.0246(7) 0.0246(7) 0.0278(12) -0.0132(8) 0.0132(8) -0.0031(10)
W1 0.00621(6) 0.00621(6) 0.00601(8) 0.000 0.000 0.000
N1 0.0303(14) 0.0125(10) 0.0187(11) 0.0049(9) 0.000 0.000
C1 0.0238(13) 0.0101(10) 0.0139(10) 0.0028(8) 0.000 0.000
N2 0.069(3) 0.0223(15) 0.0184(13) 0.0102(12) 0.000 0.000
C2 0.0292(15) 0.0119(11) 0.0127(10) 0.0035(9) 0.000 0.000

loop_
_atom_type_symbol
_atom_type_description
_atom_type_scat_dispersion_real
_atom_type_scat_dispersion_imag
_atom_type_scat_source
C C 0.0033 0.0016 'International Tables Vol C Tables 4.2.6.8 and 6.1.1.4'
N N 0.0061 0.0033 'International Tables Vol C Tables 4.2.6.8 and 6.1.1.4'
W W -0.8490 6.8722 'International Tables Vol C Tables 4.2.6.8 and 6.1.1.4'
Er Er -0.2586 4.9576 'International Tables Vol C Tables 4.2.6.8 and 6.1.1.4'
O O 0.0106 0.0060 'International Tables Vol C Tables 4.2.6.8 and 6.1.1.4'
H H 0.0000 0.0000 'International Tables Vol C Tables 4.2.6.8 and 6.1.1.4'

loop_
_geom_angle_atom_site_label_1
_geom_angle_atom_site_label_2
_geom_angle_atom_site_label_3
_geom_angle
_geom_angle_site_symmetry_1
_geom_angle_site_symmetry_3
O1W Er1 O1W 114.99(17) 4 3
O1W Er1 O1W 73.22(8) 4 2
O1W Er1 O1W 73.22(8) 3 2
O1W Er1 O1W 73.22(8) 4 .
O1W Er1 O1W 73.22(8) 3 .
O1W Er1 O1W 114.99(17) 2 .
O1W Er1 N1 141.90(2) 4 2
O1W Er1 N1 76.15(9) 3 2
O1W Er1 N1 76.15(9) 2 2
O1W Er1 N1 141.90(2) . 2
O1W Er1 N1 141.90(2) 4 3
O1W Er1 N1 76.15(9) 3 3
O1W Er1 N1 141.90(2) 2 3
O1W Er1 N1 76.15(9) . 3
N1 Er1 N1 74.96(7) 2 3
O1W Er1 N1 76.15(9) 4 .
O1W Er1 N1 141.90(2) 3 .
O1W Er1 N1 141.90(2) 2 .
O1W Er1 N1 76.15(9) . .
N1 Er1 N1 118.75(15) 2 .
N1 Er1 N1 74.96(7) 3 .
O1W Er1 N1 76.15(9) 4 4
O1W Er1 N1 141.90(2) 3 4
O1W Er1 N1 76.15(9) 2 4
O1W Er1 N1 141.90(2) . 4
N1 Er1 N1 74.96(7) 2 4
N1 Er1 N1 118.75(15) 3 4
N1 Er1 N1 74.96(7) . 4
Er1 O1W H1X 119(3) . .
C1 W1 C1 95.03(5) 2_565 11_566
C1 W1 C1 145.55(16) 2_565 .
C1 W1 C1 95.03(5) 11_566 .
C1 W1 C1 95.03(5) 2_565 12_666
C1 W1 C1 145.55(16) 11_566 12_666
C1 W1 C1 95.03(5) . 12_666
C1 W1 C2 76.10(7) 2_565 11_566
C1 W1 C2 143.04(12) 11_566 11_566
C1 W1 C2 76.10(7) . 11_566
C1 W1 C2 71.42(12) 12_666 11_566
C1 W1 C2 143.04(12) 2_565 2_565
C1 W1 C2 76.10(7) 11_566 2_565
C1 W1 C2 71.42(12) . 2_565
C1 W1 C2 76.10(7) 12_666 2_565
C2 W1 C2 131.12(11) 11_566 2_565
C1 W1 C2 76.10(7) 2_565 12_666
C1 W1 C2 71.42(12) 11_566 12_666
C1 W1 C2 76.10(7) . 12_666
C1 W1 C2 143.04(12) 12_666 12_666
C2 W1 C2 71.62(17) 11_566 12_666
C2 W1 C2 131.12(11) 2_565 12_666
C1 W1 C2 71.42(12) 2_565 .
C1 W1 C2 76.10(7) 11_566 .
C1 W1 C2 143.04(12) . .
C1 W1 C2 76.10(7) 12_666 .
C2 W1 C2 131.12(11) 11_566 .
C2 W1 C2 71.62(17) 2_565 .
C2 W1 C2 131.12(11) 12_666 .
C1 N1 Er1 168.5(3) . .
N1 C1 W1 178.1(3) . .
N2 C2 W1 179.3(3) . .

loop_
_geom_bond_atom_site_label_1
_geom_bond_atom_site_label_2
_geom_bond_distance
_geom_bond_site_symmetry_2
Er1 O1W 2.354(3) 4
Er1 O1W 2.354(3) 3
Er1 O1W 2.354(3) 2
Er1 O1W 2.354(3) .
Er1 N1 2.413(3) 2
Er1 N1 2.413(3) 3
Er1 N1 2.413(3) .
Er1 N1 2.413(3) 4
O1W H1X 0.941(10) .
W1 C1 2.156(3) 2_565
W1 C1 2.156(3) 11_566
W1 C1 2.156(3) .
W1 C1 2.156(3) 12_666
W1 C2 2.166(3) 11_566
W1 C2 2.166(3) 2_565
W1 C2 2.166(3) 12_666
W1 C2 2.166(3) .
N1 C1 1.158(4) .
N2 C2 1.144(4) .

loop_
_geom_hbond_atom_site_label_D
_geom_hbond_atom_site_label_H
_geom_hbond_atom_site_label_A
_geom_hbond_distance_DH
_geom_hbond_distance_HA
_geom_hbond_distance_DA
_geom_hbond_angle_DHA
_geom_hbond_site_symmetry_A
O1W H1X N2 0.941(10) 1.929(17) 2.838(3) 162(4) 2_566

loop_
_geom_torsion_atom_site_label_1
_geom_torsion_atom_site_label_2
_geom_torsion_atom_site_label_3
_geom_torsion_atom_site_label_4
_geom_torsion
_geom_torsion_site_symmetry_1
O1W Er1 N1 C1 -37.89(6) 4
O1W Er1 N1 C1 75.10(16) 3
O1W Er1 N1 C1 -75.10(16) 2
O1W Er1 N1 C1 37.89(6) .
N1 Er1 N1 C1 180.000(5) 2
N1 Er1 N1 C1 116.99(5) 3
N1 Er1 N1 C1 -116.99(5) 4
